data_4508261
loop_
_publ_author_name
'Luo, Zhong-Zhen'
'Lin, Chen-Sheng'
'Cheng, Wen-Dan'
'Zhang, Wei-Long'
'Li, Yuan-Bing'
'Yang, Yi'
'Zhang, Hao'
'He, Zhang-Zhen'

_publ_section_title
;
 From One-Dimensional Linear Chain to Two-Dimensional Layered
 Chalcogenides XBi4S7(X = Mn, Fe): Syntheses, Crystal and Electronic
 Structures, and Physical Properties
;
_journal_issue 9
_journal_name_full 'Crystal Growth &amp; Design'
_journal_page_first 4118
_journal_paper_doi 10.1021/cg4009398
_journal_volume 13
_journal_year 2013
_chemical_formula_sum 'Bi4 Fe S7'
_chemical_formula_weight 1116.26
_chemical_name_systematic
; 
 ? 
;
_space_group_IT_number 12
_symmetry_cell_setting monoclinic
_symmetry_space_group_name_Hall '-C 2y'
_symmetry_space_group_name_H-M 'C 1 2/m 1'
_atom_sites_solution_hydrogens none
_atom_sites_solution_primary direct
_atom_sites_solution_secondary difmap
_audit_creation_method SHELXL-97
_cell_angle_alpha 90.00
_cell_angle_beta 104.38(2)
_cell_angle_gamma 90.00
_cell_formula_units_Z 2
_cell_length_a 12.823(19)
_cell_length_b 3.987(6)
_cell_length_c 11.878(18)
_cell_measurement_reflns_used 919
_cell_measurement_temperature 293(2)
_cell_measurement_theta_max 27.4778
_cell_measurement_theta_min 3.2804
_cell_volume 588.2(15)
_computing_structure_refinement 'SHELXL-97 (Sheldrick, 1997)'
_computing_structure_solution 'SHELXS-97 (Sheldrick, 1990)'
_diffrn_ambient_temperature 293(2)
_diffrn_detector_area_resol_mean 28.5714
_diffrn_measured_fraction_theta_full 0.995
_diffrn_measured_fraction_theta_max 0.995
_diffrn_measurement_device_type Saturn724+
_diffrn_measurement_method CCD_Profile_fitting
_diffrn_radiation_monochromator graphite
_diffrn_radiation_source 'fine-focus sealed tube'
_diffrn_radiation_type MoK\a
_diffrn_radiation_wavelength 0.71073
_diffrn_reflns_av_R_equivalents 0.0767
_diffrn_reflns_av_sigmaI/netI 0.0760
_diffrn_reflns_limit_h_max 16
_diffrn_reflns_limit_h_min -13
_diffrn_reflns_limit_k_max 5
_diffrn_reflns_limit_k_min -5
_diffrn_reflns_limit_l_max 15
_diffrn_reflns_limit_l_min -14
_diffrn_reflns_number 2526
_diffrn_reflns_theta_full 27.48
_diffrn_reflns_theta_max 27.48
_diffrn_reflns_theta_min 3.28
_diffrn_standards_number 773
_exptl_absorpt_coefficient_mu 62.024
_exptl_absorpt_correction_T_max 0.000
_exptl_absorpt_correction_T_min 0.000
_exptl_absorpt_correction_type multi-scan
_exptl_crystal_colour black
_exptl_crystal_density_diffrn 6.303
_exptl_crystal_density_method 'not measured'
_exptl_crystal_description Prism
_exptl_crystal_F_000 940
_exptl_crystal_size_max 0.20
_exptl_crystal_size_mid 0.17
_exptl_crystal_size_min 0.15
_refine_diff_density_max 2.661
_refine_diff_density_min -3.419
_refine_diff_density_rms 0.578
_refine_ls_extinction_coef 0.00037(14)
_refine_ls_extinction_expression Fc^*^=kFc[1+0.001xFc^2^\l^3^/sin(2\q)]^-1/4^
_refine_ls_extinction_method SHELXL
_refine_ls_goodness_of_fit_ref 0.987
_refine_ls_hydrogen_treatment none
_refine_ls_matrix_type full
_refine_ls_number_parameters 40
_refine_ls_number_reflns 773
_refine_ls_number_restraints 0
_refine_ls_restrained_S_all 0.987
_refine_ls_R_factor_all 0.0528
_refine_ls_R_factor_gt 0.0420
_refine_ls_shift/su_max 0.000
_refine_ls_shift/su_mean 0.000
_refine_ls_structure_factor_coef Fsqd
_refine_ls_weighting_details 'calc w=1/[\s^2^(Fo^2^)+(0.0406P)^2^+0.0000P] where P=(Fo^2^+2Fc^2^)/3'
_refine_ls_weighting_scheme calc
_refine_ls_wR_factor_gt 0.0937
_refine_ls_wR_factor_ref 0.0997
_reflns_number_gt 589
_reflns_number_total 776
_reflns_threshold_expression >2sigma(I)
_cod_data_source_file cg4009398_si_002.cif
_cod_data_source_block compd2
_cod_depositor_comments
;
The following automatic conversions were performed:

'_exptl_absorpt_correction_type' value 'Multi-scan' changed to
'multi-scan' according to
/home/saulius/struct/CIF-dictionaries/cif_core.dic dictionary named
'cif_core.dic' version 2.4.2 from 2011-04-26.

Automatic conversion script
Id: cif_fix_values 1891 2012-01-12 08:04:46Z andrius 
;
_cod_original_sg_symbol_H-M C2/m
_cod_database_code 4508261

loop_
_symmetry_equiv_pos_as_xyz
'x, y, z'
'-x, y, -z'
'x+1/2, y+1/2, z'
'-x+1/2, y+1/2, -z'
'-x, -y, -z'
'x, -y, z'
'-x+1/2, -y+1/2, -z'
'x+1/2, -y+1/2, z'

loop_
_atom_site_label
_atom_site_type_symbol
_atom_site_fract_x
_atom_site_fract_y
_atom_site_fract_z
_atom_site_U_iso_or_equiv
_atom_site_adp_type
_atom_site_occupancy
_atom_site_symmetry_multiplicity
_atom_site_calc_flag
_atom_site_refinement_flags
Bi1 Bi 0.62117(6) -0.5000 0.92483(7) 0.0189(3) Uani 1 2 d S
Bi2 Bi 0.32044(7) 0.0000 0.66149(7) 0.0228(3) Uani 1 2 d S
Fe1 Fe 0.5000 -0.5000 0.5000 0.0221(10) Uani 1 4 d S
S1 S 0.4703(4) -0.5000 0.6933(5) 0.0189(11) Uani 1 2 d S
S2 S 0.7552(4) -0.5000 1.1436(4) 0.0196(11) Uani 1 2 d S
S3 S 0.3536(4) 0.0000 0.4525(4) 0.0176(11) Uani 1 2 d S
S4 S 0.5000 -1.0000 1.0000 0.055(3) Uani 1 4 d S

loop_
_atom_site_aniso_label
_atom_site_aniso_U_11
_atom_site_aniso_U_22
_atom_site_aniso_U_33
_atom_site_aniso_U_23
_atom_site_aniso_U_13
_atom_site_aniso_U_12
Bi1 0.0128(5) 0.0178(4) 0.0268(5) 0.000 0.0060(3) 0.000
Bi2 0.0220(5) 0.0226(5) 0.0266(5) 0.000 0.0112(4) 0.000
Fe1 0.017(2) 0.028(2) 0.024(2) 0.000 0.0104(19) 0.000
S1 0.014(3) 0.018(3) 0.024(3) 0.000 0.003(2) 0.000
S2 0.018(3) 0.024(3) 0.017(2) 0.000 0.006(2) 0.000
S3 0.014(3) 0.021(3) 0.019(2) 0.000 0.007(2) 0.000
S4 0.052(7) 0.015(4) 0.125(10) 0.000 0.072(7) 0.000

loop_
_atom_type_symbol
_atom_type_description
_atom_type_scat_dispersion_real
_atom_type_scat_dispersion_imag
_atom_type_scat_source
S S 0.1246 0.1234 'International Tables Vol C Tables 4.2.6.8 and 6.1.1.4'
Fe Fe 0.3463 0.8444 'International Tables Vol C Tables 4.2.6.8 and 6.1.1.4'
Bi Bi -4.1077 10.2566 'International Tables Vol C Tables 4.2.6.8 and 6.1.1.4'

loop_
_geom_angle_atom_site_label_1
_geom_angle_atom_site_label_2
_geom_angle_atom_site_label_3
_geom_angle
_geom_angle_site_symmetry_1
_geom_angle_site_symmetry_3
S2 Bi1 S2 90.48(15) . 7_647
S2 Bi1 S2 90.48(15) . 7_637
S2 Bi1 S2 91.19(19) 7_647 7_637
S2 Bi1 S4 87.98(11) . 1_565
S2 Bi1 S4 89.12(13) 7_647 1_565
S2 Bi1 S4 178.43(11) 7_637 1_565
S2 Bi1 S4 87.98(11) . .
S2 Bi1 S4 178.43(11) 7_647 .
S2 Bi1 S4 89.12(13) 7_637 .
S4 Bi1 S4 90.54(10) 1_565 .
S2 Bi1 S1 177.93(16) . .
S2 Bi1 S1 90.97(15) 7_647 .
S2 Bi1 S1 90.97(15) 7_637 .
S4 Bi1 S1 90.57(11) 1_565 .
S4 Bi1 S1 90.57(11) . .
S3 Bi2 S1 81.77(14) . 1_565
S3 Bi2 S1 81.77(14) . .
S1 Bi2 S1 93.9(2) 1_565 .
S3 Bi2 S3 81.50(15) . 7_546
S1 Bi2 S3 162.18(15) 1_565 7_546
S1 Bi2 S3 89.79(15) . 7_546
S3 Bi2 S3 81.50(15) . 7_556
S1 Bi2 S3 89.79(15) 1_565 7_556
S1 Bi2 S3 162.18(15) . 7_556
S3 Bi2 S3 81.72(17) 7_546 7_556
S1 Fe1 S1 180.0 . 5_646
S1 Fe1 S3 86.15(14) . 1_545
S1 Fe1 S3 93.85(14) 5_646 1_545
S1 Fe1 S3 93.85(14) . 5_656
S1 Fe1 S3 86.15(14) 5_646 5_656
S3 Fe1 S3 180.00(18) 1_545 5_656
S1 Fe1 S3 86.15(14) . .
S1 Fe1 S3 93.85(14) 5_646 .
S3 Fe1 S3 95.2(2) 1_545 .
S3 Fe1 S3 84.8(2) 5_656 .
S1 Fe1 S3 93.85(14) . 5_646
S1 Fe1 S3 86.15(14) 5_646 5_646
S3 Fe1 S3 84.8(2) 1_545 5_646
S3 Fe1 S3 95.2(2) 5_656 5_646
S3 Fe1 S3 180.0 . 5_646
Fe1 S1 Bi2 98.05(15) . 1_545
Fe1 S1 Bi2 98.05(15) . .
Bi2 S1 Bi2 93.9(2) 1_545 .
Fe1 S1 Bi1 131.7(2) . .
Bi2 S1 Bi1 113.96(14) 1_545 .
Bi2 S1 Bi1 113.96(14) . .
Bi1 S2 Bi1 89.52(15) . 7_647
Bi1 S2 Bi1 89.52(15) . 7_637
Bi1 S2 Bi1 91.19(19) 7_647 7_637
Bi2 S3 Fe1 94.02(14) . 1_565
Bi2 S3 Fe1 94.02(14) . .
Fe1 S3 Fe1 95.2(2) 1_565 .
Bi2 S3 Bi2 98.50(15) . 7_546
Fe1 S3 Bi2 165.97(19) 1_565 7_546
Fe1 S3 Bi2 90.24(11) . 7_546
Bi2 S3 Bi2 98.50(15) . 7_556
Fe1 S3 Bi2 90.24(11) 1_565 7_556
Fe1 S3 Bi2 165.97(19) . 7_556
Bi2 S3 Bi2 81.72(17) 7_546 7_556
Bi1 S4 Bi1 180.00(3) 5_637 .
Bi1 S4 Bi1 90.54(10) 5_637 5_647
Bi1 S4 Bi1 89.46(10) . 5_647
Bi1 S4 Bi1 89.46(10) 5_637 1_545
Bi1 S4 Bi1 90.54(10) . 1_545
Bi1 S4 Bi1 180.0 5_647 1_545

loop_
_geom_bond_atom_site_label_1
_geom_bond_atom_site_label_2
_geom_bond_distance
_geom_bond_site_symmetry_2
Bi1 S2 2.736(6) .
Bi1 S2 2.791(5) 7_647
Bi1 S2 2.791(5) 7_637
Bi1 S4 2.806(3) 1_565
Bi1 S4 2.806(3) .
Bi1 S1 2.943(6) .
Bi2 S3 2.620(6) .
Bi2 S1 2.729(5) 1_565
Bi2 S1 2.729(5) .
Bi2 S3 3.048(5) 7_546
Bi2 S3 3.048(5) 7_556
Fe1 S1 2.419(6) .
Fe1 S1 2.419(6) 5_646
Fe1 S3 2.700(4) 1_545
Fe1 S3 2.700(4) 5_656
Fe1 S3 2.700(4) .
Fe1 S3 2.700(4) 5_646
S1 Bi2 2.729(5) 1_545
S2 Bi1 2.791(5) 7_647
S2 Bi1 2.791(5) 7_637
S3 Fe1 2.700(4) 1_565
S3 Bi2 3.048(5) 7_546
S3 Bi2 3.048(5) 7_556
S4 Bi1 2.806(3) 5_637
S4 Bi1 2.806(3) 5_647
S4 Bi1 2.806(3) 1_545
